data_7703233
loop_
_publ_author_name
'Lohrey, Trevor D.'
'Bergman, Robert G.'
'Arnold, John'

_publ_section_title
;
 Controlling dinitrogen functionalization at rhenium through alkali metal
 ion pairing.
;
_journal_issue 48
_journal_name_full 'Dalton transactions (Cambridge, England : 2003)'
_journal_page_first 17936
_journal_page_last 17944
_journal_paper_doi 10.1039/c9dt04489b
_journal_volume 48
_journal_year 2019
_chemical_formula_moiety 'C35 H49 N2 Re'
_chemical_formula_sum 'C35 H49 N2 Re'
_chemical_formula_weight 683.96
_chemical_properties_physical Air-sensitive,Moisture-sensitive
_space_group_crystal_system monoclinic
_space_group_IT_number 11
_space_group_name_Hall '-P 2yb'
_space_group_name_H-M_alt 'P 1 21/m 1'
_atom_sites_solution_hydrogens mixed
_atom_sites_solution_primary iterative
_atom_sites_solution_secondary difmap
_audit_creation_method SHELXL-2014/7
_audit_update_record
;
2019-07-24 deposited with the CCDC.	2019-11-25 downloaded from the CCDC.
;
_cell_angle_alpha 90
_cell_angle_beta 91.647(2)
_cell_angle_gamma 90
_cell_formula_units_Z 4
_cell_length_a 9.9082(4)
_cell_length_b 21.1364(9)
_cell_length_c 14.5809(6)
_cell_measurement_reflns_used 38313
_cell_measurement_temperature 100(2)
_cell_measurement_theta_max 28.315
_cell_measurement_theta_min 1.433
_cell_volume 3052.3(2)
_computing_cell_refinement 'SAINT V8.38A Bruker, Madison WI'
_computing_data_collection 'Bruker APEX3 Bruker, Madison WI'
_computing_data_reduction 'SAINT V8.38A Bruker, Madison WI'
_computing_molecular_graphics ORTEP-32
_computing_publication_material WinGX
_computing_structure_refinement 'SHELXL-2014/7 (Sheldrick, 2014)'
_computing_structure_solution SHELXT
_diffrn_ambient_temperature 100(2)
_diffrn_detector_area_resol_mean 10.42
_diffrn_measured_fraction_theta_full 1.000
_diffrn_measured_fraction_theta_max 0.999
_diffrn_measurement_device_type 'Bruker D8 with PHOTON II CPAD detector'
_diffrn_measurement_method '\f and \w shutterless scans'
_diffrn_radiation_monochromator 'silicon 111'
_diffrn_radiation_type synchrotron
_diffrn_radiation_wavelength 0.7288
_diffrn_reflns_av_unetI/netI 0.0506
_diffrn_reflns_Laue_measured_fraction_full 1.000
_diffrn_reflns_Laue_measured_fraction_max 0.999
_diffrn_reflns_limit_h_max 12
_diffrn_reflns_limit_h_min -12
_diffrn_reflns_limit_k_max 27
_diffrn_reflns_limit_k_min 0
_diffrn_reflns_limit_l_max 18
_diffrn_reflns_limit_l_min 0
_diffrn_reflns_number 7228
_diffrn_reflns_point_group_measured_fraction_full 1.000
_diffrn_reflns_point_group_measured_fraction_max 0.999
_diffrn_reflns_theta_full 25.930
_diffrn_reflns_theta_max 28.315
_diffrn_reflns_theta_min 1.433
_diffrn_source 'Advanced Light Source, station 12.2.1'
_exptl_absorpt_coefficient_mu 4.242
_exptl_absorpt_correction_T_max 0.745679
_exptl_absorpt_correction_T_min 0.644770
_exptl_absorpt_correction_type multi-scan
_exptl_absorpt_process_details TWINABS
_exptl_crystal_colour orange
_exptl_crystal_density_diffrn 1.488
_exptl_crystal_description block
_exptl_crystal_F_000 1392
_exptl_crystal_recrystallization_method 'Re-crystallisation from solvent: pentane'
_exptl_crystal_size_max 0.060
_exptl_crystal_size_mid 0.045
_exptl_crystal_size_min 0.040
_refine_diff_density_max 2.163
_refine_diff_density_min -2.132
_refine_diff_density_rms 0.263
_refine_ls_extinction_method none
_refine_ls_goodness_of_fit_ref 1.214
_refine_ls_hydrogen_treatment constr
_refine_ls_matrix_type full
_refine_ls_number_parameters 366
_refine_ls_number_reflns 7228
_refine_ls_number_restraints 18
_refine_ls_restrained_S_all 1.214
_refine_ls_R_factor_all 0.0514
_refine_ls_R_factor_gt 0.0460
_refine_ls_shift/su_max 0.007
_refine_ls_shift/su_mean 0.000
_refine_ls_structure_factor_coef Fsqd
_refine_ls_weighting_details 'w=1/[\s^2^(Fo^2^)+23.1744P] where P=(Fo^2^+2Fc^2^)/3'
_refine_ls_weighting_scheme calc
_refine_ls_wR_factor_gt 0.1051
_refine_ls_wR_factor_ref 0.1092
_reflns_Friedel_coverage 0.000
_reflns_number_gt 6743
_reflns_number_total 7228
_reflns_threshold_expression 'I > 2\s(I)'
_cod_data_source_file c9dt04489b2.cif
_cod_data_source_block shelx_CCDC6
_cod_depositor_comments
;
The following automatic conversions were performed:

data item '_atom_sites_solution_secondary' value 'diffmap' was
changed to 'difmap'.

Automatic conversion script
Id: cif_fix_values 7556 2019-12-06 15:28:31Z antanas 
;
_cod_original_sg_symbol_H-M 'P 21/m'
_cod_database_code 7703233
_shelx_shelxl_version_number 2014/7
_shelx_space_group_comment
;
The symmetry employed for this shelxl refinement is uniquely defined
by the following loop, which should always be used as a source of
symmetry information in preference to the above space-group names.
They are only intended as comments.
;

loop_
_space_group_symop_operation_xyz
'x, y, z'
'-x, y+1/2, -z'
'-x, -y, -z'
'x, -y-1/2, z'

loop_
_atom_site_label
_atom_site_type_symbol
_atom_site_fract_x
_atom_site_fract_y
_atom_site_fract_z
_atom_site_U_iso_or_equiv
_atom_site_adp_type
_atom_site_occupancy
_atom_site_site_symmetry_order
_atom_site_calc_flag
_atom_site_refinement_flags_posn
_atom_site_refinement_flags_adp
_atom_site_refinement_flags_occupancy
C1 C 0.6524(10) 0.2500 0.5227(6) 0.0189(19) Uani 1 2 d S T P
H1A H 0.5887 0.2853 0.5258 0.028 Uiso 0.5 1 d R U P
H1B H 0.7070 0.2500 0.4681 0.028 Uiso 1 2 d R U P
C2 C 0.5657(9) 0.2500 0.6969(6) 0.0192(18) Uani 1 2 d S TU P
H2 H 0.4859 0.2500 0.6592 0.023 Uiso 1 2 calc R U P
C3 C 0.6331(7) 0.3050(3) 0.7288(5) 0.0198(13) Uani 1 1 d . . .
H3 H 0.6064 0.3475 0.7174 0.024 Uiso 1 1 calc R U .
C4 C 0.7482(7) 0.2846(3) 0.7809(4) 0.0178(13) Uani 1 1 d . . .
H4 H 0.8135 0.3111 0.8105 0.021 Uiso 1 1 calc R U .
C5 C 0.8979(6) 0.3789(3) 0.6230(4) 0.0138(11) Uani 1 1 d . . .
C6 C 0.9882(7) 0.3914(3) 0.6980(5) 0.0178(12) Uani 1 1 d . . .
C7 C 1.2244(9) 0.3488(6) 0.6936(8) 0.059(3) Uani 1 1 d . . .
H7A H 1.2183 0.3352 0.6294 0.088 Uiso 1 1 calc R U .
H7B H 1.2902 0.3224 0.7273 0.088 Uiso 1 1 calc R U .
H7C H 1.2533 0.3931 0.6966 0.088 Uiso 1 1 calc R U .
C8 C 1.0856(8) 0.3422(3) 0.7367(6) 0.0297(18) Uani 1 1 d . . .
H8 H 1.0490 0.2996 0.7193 0.036 Uiso 1 1 calc R U .
C9 C 1.1004(8) 0.3440(4) 0.8417(6) 0.0344(18) Uani 1 1 d . . .
H9A H 1.1542 0.3810 0.8604 0.052 Uiso 1 1 calc R U .
H9B H 1.1457 0.3054 0.8635 0.052 Uiso 1 1 calc R U .
H9C H 1.0108 0.3468 0.8682 0.052 Uiso 1 1 calc R U .
C10 C 0.9912(8) 0.4524(3) 0.7352(5) 0.0226(14) Uani 1 1 d . . .
H10 H 1.0522 0.4618 0.7848 0.027 Uiso 1 1 calc R U .
C11 C 0.9062(7) 0.4996(3) 0.7005(5) 0.0221(14) Uani 1 1 d . . .
H11 H 0.9091 0.5408 0.7265 0.027 Uiso 1 1 calc R U .
C12 C 0.8165(7) 0.4863(3) 0.6275(5) 0.0217(13) Uani 1 1 d . . .
H12 H 0.7574 0.5184 0.6046 0.026 Uiso 1 1 calc R U .
C13 C 0.8129(7) 0.4265(3) 0.5881(4) 0.0168(12) Uani 1 1 d . . .
C14 C 0.7438(9) 0.4645(4) 0.4289(5) 0.0309(17) Uani 1 1 d . . .
H14A H 0.7066 0.5056 0.4465 0.046 Uiso 1 1 calc R U .
H14B H 0.6997 0.4503 0.3714 0.046 Uiso 1 1 calc R U .
H14C H 0.8411 0.4686 0.4202 0.046 Uiso 1 1 calc R U .
C15 C 0.7184(8) 0.4157(4) 0.5050(5) 0.0240(14) Uani 1 1 d . . .
H15 H 0.7368 0.3726 0.4800 0.029 Uiso 1 1 calc R U .
C16 C 0.5705(8) 0.4182(4) 0.5323(6) 0.0290(16) Uani 1 1 d . . .
H16A H 0.5535 0.3848 0.5771 0.044 Uiso 1 1 calc R U .
H16B H 0.5119 0.4119 0.4778 0.044 Uiso 1 1 calc R U .
H16C H 0.5514 0.4595 0.5596 0.044 Uiso 1 1 calc R U .
C17 C 1.0479(8) 0.3651(3) 0.4685(5) 0.0259(15) Uani 1 1 d . . .
H17A H 0.9890 0.3814 0.4187 0.039 Uiso 1 1 calc R U .
H17B H 1.1347 0.3524 0.4436 0.039 Uiso 1 1 calc R U .
H17C H 1.0630 0.3983 0.5146 0.039 Uiso 1 1 calc R U .
C18 C 0.9824(6) 0.3091(3) 0.5120(4) 0.0150(12) Uani 1 1 d . . .
C19 C 1.0100(10) 0.2500 0.4760(6) 0.0200(19) Uani 1 2 d S T P
H19 H 1.0537 0.2500 0.4188 0.024 Uiso 1 2 calc R U P
C20 C 0.8463(10) 0.2500 0.0418(7) 0.023(2) Uani 1 2 d S T P
H20A H 0.8015 0.2500 -0.0189 0.035 Uiso 1 2 d R U P
H20B H 0.9003 0.2112 0.0468 0.035 Uiso 1 1 d R U .
C21 C 0.8976(10) 0.2500 0.2281(7) 0.028(2) Uani 1 2 d S T P
H21 H 0.9830 0.2500 0.2001 0.034 Uiso 1 2 calc R U P
C22 C 0.8245(7) 0.1947(4) 0.2521(5) 0.0239(15) Uani 1 1 d . . .
H22 H 0.8530 0.1521 0.2457 0.029 Uiso 1 1 calc R U .
C23 C 0.7002(7) 0.2160(4) 0.2875(4) 0.0221(14) Uani 1 1 d . . .
H23 H 0.6292 0.1897 0.3078 0.027 Uiso 1 1 calc R U .
C24 C 0.5829(6) 0.1218(3) 0.1154(4) 0.0123(11) Uani 1 1 d . . .
C25 C 0.4804(6) 0.1104(3) 0.1788(4) 0.0183(12) Uani 1 1 d . . .
C26 C 0.2507(9) 0.1509(6) 0.1346(8) 0.053(3) Uani 1 1 d . . .
H26A H 0.2770 0.1554 0.0707 0.080 Uiso 1 1 calc R U .
H26B H 0.1829 0.1830 0.1486 0.080 Uiso 1 1 calc R U .
H26C H 0.2127 0.1086 0.1439 0.080 Uiso 1 1 calc R U .
C27 C 0.3749(8) 0.1597(3) 0.1982(6) 0.0297(17) Uani 1 1 d . U .
H27 H 0.4144 0.2021 0.1850 0.036 Uiso 1 1 calc R U .
C28 C 0.3323(11) 0.1595(4) 0.2984(7) 0.046(3) Uani 1 1 d . . .
H28A H 0.3034 0.1169 0.3154 0.069 Uiso 1 1 calc R U .
H28B H 0.2574 0.1892 0.3058 0.069 Uiso 1 1 calc R U .
H28C H 0.4089 0.1724 0.3381 0.069 Uiso 1 1 calc R U .
C29 C 0.4761(8) 0.0508(3) 0.2204(5) 0.0231(14) Uani 1 1 d . . .
H29 H 0.4079 0.0424 0.2631 0.028 Uiso 1 1 calc R U .
C30 C 0.5664(7) 0.0047(3) 0.2015(4) 0.0195(13) Uani 1 1 d . . .
H30 H 0.5618 -0.0351 0.2315 0.023 Uiso 1 1 calc R U .
C31 C 0.6650(7) 0.0159(3) 0.1383(5) 0.0205(13) Uani 1 1 d . U .
H31 H 0.7275 -0.0167 0.1250 0.025 Uiso 1 1 calc R U .
C32 C 0.6750(6) 0.0744(3) 0.0933(4) 0.0155(12) Uani 1 1 d . . .
C33 C 0.7665(8) 0.0317(4) -0.0525(5) 0.0322(18) Uani 1 1 d . . .
H33A H 0.7962 -0.0091 -0.0270 0.048 Uiso 1 1 calc R U .
H33B H 0.8225 0.0429 -0.1044 0.048 Uiso 1 1 calc R U .
H33C H 0.6718 0.0286 -0.0734 0.048 Uiso 1 1 calc R U .
C34 C 0.7805(7) 0.0832(4) 0.0221(5) 0.0214(14) Uani 1 1 d . . .
H34 H 0.7661 0.1254 -0.0076 0.026 Uiso 1 1 calc R U .
C35 C 0.9230(7) 0.0814(4) 0.0644(5) 0.0305(17) Uani 1 1 d . . .
H35A H 0.9303 0.1120 0.1147 0.046 Uiso 1 1 calc R U .
H35B H 0.9882 0.0920 0.0175 0.046 Uiso 1 1 calc R U .
H35C H 0.9420 0.0388 0.0882 0.046 Uiso 1 1 calc R U .
C36 C 0.4707(7) 0.1350(3) -0.0603(5) 0.0194(13) Uani 1 1 d . . .
H36A H 0.5465 0.1112 -0.0848 0.029 Uiso 1 1 calc R U .
H36B H 0.4117 0.1497 -0.1110 0.029 Uiso 1 1 calc R U .
H36C H 0.4194 0.1076 -0.0198 0.029 Uiso 1 1 calc R U .
C37 C 0.5236(6) 0.1908(3) -0.0071(4) 0.0131(11) Uani 1 1 d . . .
C38 C 0.5031(8) 0.2500 -0.0478(5) 0.0106(15) Uani 1 2 d S T P
H38 H 0.4717 0.2500 -0.1100 0.013 Uiso 1 2 calc R U P
N1 N 0.8993(5) 0.3162(3) 0.5835(3) 0.0139(10) Uani 1 1 d . . .
N2 N 0.5899(5) 0.1834(2) 0.0734(3) 0.0085(9) Uani 1 1 d . . .
Re1 Re 0.78116(3) 0.2500 0.64185(2) 0.00957(9) Uani 1 2 d S T P
Re2 Re 0.69637(3) 0.2500 0.14605(2) 0.01094(9) Uani 1 2 d S T P

loop_
_atom_site_aniso_label
_atom_site_aniso_U_11
_atom_site_aniso_U_22
_atom_site_aniso_U_33
_atom_site_aniso_U_23
_atom_site_aniso_U_13
_atom_site_aniso_U_12
C1 0.028(5) 0.019(5) 0.009(4) 0.000 -0.003(3) 0.000
C2 0.009(4) 0.033(5) 0.016(4) 0.000 0.008(3) 0.000
C3 0.017(3) 0.019(3) 0.023(3) 0.003(3) 0.008(2) 0.009(3)
C4 0.022(3) 0.019(3) 0.012(3) -0.009(2) 0.007(2) 0.000(3)
C5 0.014(3) 0.007(3) 0.021(3) 0.006(2) 0.006(2) -0.001(2)
C6 0.018(3) 0.012(3) 0.024(3) -0.004(2) 0.002(2) 0.002(2)
C7 0.032(5) 0.085(9) 0.058(6) -0.037(6) -0.022(4) 0.035(5)
C8 0.026(4) 0.012(3) 0.050(5) -0.010(3) -0.022(3) 0.008(3)
C9 0.035(4) 0.023(4) 0.045(5) 0.010(3) -0.018(4) -0.007(3)
C10 0.028(4) 0.012(3) 0.027(3) -0.003(3) -0.002(3) -0.005(3)
C11 0.033(4) 0.009(3) 0.024(3) -0.005(2) 0.005(3) 0.002(3)
C12 0.024(3) 0.018(3) 0.024(3) 0.007(3) 0.010(3) 0.008(3)
C13 0.017(3) 0.016(3) 0.017(3) 0.005(2) 0.003(2) 0.000(2)
C14 0.037(4) 0.028(4) 0.028(4) 0.016(3) -0.001(3) 0.006(3)
C15 0.029(4) 0.020(4) 0.023(3) 0.009(3) 0.002(3) 0.007(3)
C16 0.025(4) 0.024(4) 0.038(4) 0.009(3) -0.004(3) 0.006(3)
C17 0.036(4) 0.013(3) 0.030(4) 0.003(3) 0.016(3) 0.002(3)
C18 0.018(3) 0.011(3) 0.016(3) -0.001(2) 0.003(2) 0.000(2)
C19 0.026(5) 0.020(5) 0.015(4) 0.000 0.010(3) 0.000
C20 0.013(4) 0.035(6) 0.021(4) 0.000 0.002(3) 0.000
C21 0.008(4) 0.059(8) 0.017(4) 0.000 -0.003(3) 0.000
C22 0.026(4) 0.027(4) 0.018(3) -0.001(3) -0.011(3) 0.010(3)
C23 0.020(3) 0.038(4) 0.008(3) 0.006(3) -0.002(2) -0.003(3)
C24 0.018(3) 0.005(3) 0.014(3) -0.001(2) -0.003(2) 0.003(2)
C25 0.018(3) 0.015(3) 0.022(3) 0.000(2) 0.006(2) 0.000(2)
C26 0.033(5) 0.061(7) 0.067(7) 0.025(5) 0.021(4) 0.026(4)
C27 0.033(4) 0.008(3) 0.049(4) 0.003(3) 0.028(3) 0.006(3)
C28 0.052(6) 0.024(4) 0.064(6) -0.012(4) 0.037(5) -0.017(4)
C29 0.030(4) 0.013(3) 0.026(3) 0.003(3) 0.001(3) -0.005(3)
C30 0.031(4) 0.007(3) 0.021(3) 0.003(2) -0.002(3) 0.000(3)
C31 0.029(3) 0.006(3) 0.026(3) -0.003(2) -0.010(3) 0.008(2)
C32 0.016(3) 0.012(3) 0.018(3) -0.003(2) -0.005(2) 0.007(2)
C33 0.034(4) 0.039(5) 0.024(4) -0.009(3) 0.001(3) 0.016(4)
C34 0.018(3) 0.026(4) 0.021(3) -0.003(3) 0.001(2) 0.007(3)
C35 0.018(3) 0.043(5) 0.030(4) 0.001(3) 0.003(3) 0.013(3)
C36 0.018(3) 0.015(3) 0.025(3) -0.003(2) -0.007(2) 0.003(2)
C37 0.010(3) 0.015(3) 0.015(3) -0.001(2) 0.002(2) 0.001(2)
C38 0.014(4) 0.008(4) 0.010(3) 0.000 0.002(3) 0.000
N1 0.013(2) 0.015(3) 0.014(2) -0.0010(19) 0.0002(18) -0.001(2)
N2 0.007(2) 0.004(2) 0.014(2) 0.0008(17) 0.0013(16) 0.0003(17)
Re1 0.00960(15) 0.00995(16) 0.00919(16) 0.000 0.00104(11) 0.000
Re2 0.00927(15) 0.01400(17) 0.00951(16) 0.000 -0.00050(11) 0.000

loop_
_atom_type_symbol
_atom_type_description
_atom_type_scat_dispersion_real
_atom_type_scat_dispersion_imag
_atom_type_scat_source
C C 0.0034 0.0017 'Calculated using XDISP in WinGX (Farrugia, 1999)'
H H 0.0000 0.0000 'Calculated using XDISP in WinGX (Farrugia, 1999)'
N N 0.0065 0.0035 'Calculated using XDISP in WinGX (Farrugia, 1999)'
Re Re -1.0625 7.5606 'Calculated using XDISP in WinGX (Farrugia, 1999)'

loop_
_geom_angle_atom_site_label_1
_geom_angle_atom_site_label_2
_geom_angle_atom_site_label_3
_geom_angle
_geom_angle_site_symmetry_1
_geom_angle_site_symmetry_3
Re1 C1 H1A 109.5 . .
Re1 C1 H1B 109.5 . .
H1A C1 H1B 114.3 . .
C3 C2 C3 110.8(8) 4_565 .
C3 C2 Re1 71.4(4) 4_565 .
C3 C2 Re1 71.4(4) . .
C3 C2 H2 124.6 4_565 .
C3 C2 H2 124.6 . .
Re1 C2 H2 124.2 . .
C2 C3 C4 106.9(6) . .
C2 C3 Re1 72.8(4) . .
C4 C3 Re1 67.9(3) . .
C2 C3 H3 126.6 . .
C4 C3 H3 126.6 . .
Re1 C3 H3 124.4 . .
C3 C4 C4 107.7(4) . 4_565
C3 C4 Re1 75.2(4) . .
C4 C4 Re1 70.49(18) 4_565 .
C3 C4 H4 126.2 . .
C4 C4 H4 126.2 4_565 .
Re1 C4 H4 120.0 . .
C13 C5 C6 120.4(6) . .
C13 C5 N1 121.8(6) . .
C6 C5 N1 117.7(5) . .
C10 C6 C5 118.5(6) . .
C10 C6 C8 118.8(6) . .
C5 C6 C8 122.7(6) . .
C8 C7 H7A 109.5 . .
C8 C7 H7B 109.5 . .
H7A C7 H7B 109.5 . .
C8 C7 H7C 109.5 . .
H7A C7 H7C 109.5 . .
H7B C7 H7C 109.5 . .
C6 C8 C9 113.3(7) . .
C6 C8 C7 110.7(8) . .
C9 C8 C7 110.2(6) . .
C6 C8 H8 107.5 . .
C9 C8 H8 107.5 . .
C7 C8 H8 107.5 . .
C8 C9 H9A 109.5 . .
C8 C9 H9B 109.5 . .
H9A C9 H9B 109.5 . .
C8 C9 H9C 109.5 . .
H9A C9 H9C 109.5 . .
H9B C9 H9C 109.5 . .
C11 C10 C6 120.9(6) . .
C11 C10 H10 119.6 . .
C6 C10 H10 119.6 . .
C10 C11 C12 120.0(6) . .
C10 C11 H11 120.0 . .
C12 C11 H11 120.0 . .
C13 C12 C11 120.5(6) . .
C13 C12 H12 119.8 . .
C11 C12 H12 119.8 . .
C12 C13 C5 119.8(6) . .
C12 C13 C15 118.2(6) . .
C5 C13 C15 122.0(6) . .
C15 C14 H14A 109.5 . .
C15 C14 H14B 109.5 . .
H14A C14 H14B 109.5 . .
C15 C14 H14C 109.5 . .
H14A C14 H14C 109.5 . .
H14B C14 H14C 109.5 . .
C13 C15 C16 111.0(6) . .
C13 C15 C14 111.3(6) . .
C16 C15 C14 110.0(6) . .
C13 C15 H15 108.1 . .
C16 C15 H15 108.1 . .
C14 C15 H15 108.1 . .
C15 C16 H16A 109.5 . .
C15 C16 H16B 109.5 . .
H16A C16 H16B 109.5 . .
C15 C16 H16C 109.5 . .
H16A C16 H16C 109.5 . .
H16B C16 H16C 109.5 . .
C18 C17 H17A 109.5 . .
C18 C17 H17B 109.5 . .
H17A C17 H17B 109.5 . .
C18 C17 H17C 109.5 . .
H17A C17 H17C 109.5 . .
H17B C17 H17C 109.5 . .
N1 C18 C19 121.6(6) . .
N1 C18 C17 121.2(6) . .
C19 C18 C17 117.3(6) . .
C18 C19 C18 128.7(8) . 4_565
C18 C19 H19 115.7 . .
C18 C19 H19 115.7 4_565 .
Re2 C20 H20A 109.5 . .
Re2 C20 H20B 109.5 . .
H20A C20 H20B 107.4 . .
C22 C21 C22 110.3(9) . 4_565
C22 C21 Re2 71.8(4) . .
C22 C21 Re2 71.8(4) 4_565 .
C22 C21 H21 124.9 . .
C22 C21 H21 124.9 4_565 .
Re2 C21 H21 123.1 . .
C23 C22 C21 106.4(7) . .
C23 C22 Re2 67.4(4) . .
C21 C22 Re2 72.1(5) . .
C23 C22 H22 126.8 . .
C21 C22 H22 126.8 . .
Re2 C22 H22 125.3 . .
C22 C23 C23 108.4(5) . 4_565
C22 C23 Re2 75.7(4) . .
C23 C23 Re2 70.8(2) 4_565 .
C22 C23 H23 125.8 . .
C23 C23 H23 125.8 4_565 .
Re2 C23 H23 119.5 . .
C32 C24 C25 121.0(6) . .
C32 C24 N2 120.6(5) . .
C25 C24 N2 118.4(5) . .
C29 C25 C24 117.8(6) . .
C29 C25 C27 120.7(6) . .
C24 C25 C27 121.4(6) . .
C27 C26 H26A 109.5 . .
C27 C26 H26B 109.5 . .
H26A C26 H26B 109.5 . .
C27 C26 H26C 109.5 . .
H26A C26 H26C 109.5 . .
H26B C26 H26C 109.5 . .
C25 C27 C26 110.6(7) . .
C25 C27 C28 112.9(7) . .
C26 C27 C28 109.8(7) . .
C25 C27 H27 107.8 . .
C26 C27 H27 107.8 . .
C28 C27 H27 107.8 . .
C27 C28 H28A 109.5 . .
C27 C28 H28B 109.5 . .
H28A C28 H28B 109.5 . .
C27 C28 H28C 109.5 . .
H28A C28 H28C 109.5 . .
H28B C28 H28C 109.5 . .
C30 C29 C25 122.1(7) . .
C30 C29 H29 119.0 . .
C25 C29 H29 119.0 . .
C29 C30 C31 119.6(6) . .
C29 C30 H30 120.2 . .
C31 C30 H30 120.2 . .
C30 C31 C32 121.6(6) . .
C30 C31 H31 119.2 . .
C32 C31 H31 119.2 . .
C24 C32 C31 117.9(6) . .
C24 C32 C34 122.7(6) . .
C31 C32 C34 119.4(6) . .
C34 C33 H33A 109.5 . .
C34 C33 H33B 109.5 . .
H33A C33 H33B 109.5 . .
C34 C33 H33C 109.5 . .
H33A C33 H33C 109.5 . .
H33B C33 H33C 109.5 . .
C32 C34 C35 111.8(6) . .
C32 C34 C33 110.4(6) . .
C35 C34 C33 109.3(6) . .
C32 C34 H34 108.4 . .
C35 C34 H34 108.4 . .
C33 C34 H34 108.4 . .
C34 C35 H35A 109.5 . .
C34 C35 H35B 109.5 . .
H35A C35 H35B 109.5 . .
C34 C35 H35C 109.5 . .
H35A C35 H35C 109.5 . .
H35B C35 H35C 109.5 . .
C37 C36 H36A 109.5 . .
C37 C36 H36B 109.5 . .
H36A C36 H36B 109.5 . .
C37 C36 H36C 109.5 . .
H36A C36 H36C 109.5 . .
H36B C36 H36C 109.5 . .
N2 C37 C38 122.7(6) . .
N2 C37 C36 121.1(6) . .
C38 C37 C36 116.2(6) . .
C37 C38 C37 127.1(8) 4_565 .
C37 C38 H38 116.4 4_565 .
C37 C38 H38 116.4 . .
C18 N1 C5 115.0(5) . .
C18 N1 Re1 128.1(4) . .
C5 N1 Re1 116.9(4) . .
C37 N2 C24 116.8(5) . .
C37 N2 Re2 127.5(4) . .
C24 N2 Re2 115.7(4) . .
N1 Re1 N1 87.3(3) 4_565 .
N1 Re1 C1 89.8(2) 4_565 .
N1 Re1 C1 89.8(2) . .
N1 Re1 C4 136.3(2) 4_565 .
N1 Re1 C4 105.2(2) . .
C1 Re1 C4 130.9(3) . .
N1 Re1 C4 105.2(2) 4_565 4_565
N1 Re1 C4 136.3(2) . 4_565
C1 Re1 C4 130.9(3) . 4_565
C4 Re1 C4 39.0(4) . 4_565
N1 Re1 C3 166.4(2) 4_565 .
N1 Re1 C3 105.6(2) . .
C1 Re1 C3 94.2(3) . .
C4 Re1 C3 36.9(2) . .
C4 Re1 C3 62.7(2) 4_565 .
N1 Re1 C3 105.6(2) 4_565 4_565
N1 Re1 C3 166.4(2) . 4_565
C1 Re1 C3 94.2(3) . 4_565
C4 Re1 C3 62.7(2) . 4_565
C4 Re1 C3 36.9(2) 4_565 4_565
C3 Re1 C3 61.2(4) . 4_565
N1 Re1 C2 134.34(16) 4_565 .
N1 Re1 C2 134.34(16) . .
C1 Re1 C2 75.2(4) . .
C4 Re1 C2 60.8(3) . .
C4 Re1 C2 60.8(3) 4_565 .
C3 Re1 C2 35.9(2) . .
C3 Re1 C2 35.9(2) 4_565 .
N2 Re2 N2 87.4(3) 4_565 .
N2 Re2 C20 89.4(2) 4_565 .
N2 Re2 C20 89.4(2) . .
N2 Re2 C23 135.5(2) 4_565 .
N2 Re2 C23 105.0(2) . .
C20 Re2 C23 132.2(3) . .
N2 Re2 C23 105.0(2) 4_565 4_565
N2 Re2 C23 135.5(2) . 4_565
C20 Re2 C23 132.2(3) . 4_565
C23 Re2 C23 38.5(4) . 4_565
N2 Re2 C22 166.2(2) 4_565 .
N2 Re2 C22 105.5(2) . .
C20 Re2 C22 95.5(3) . .
C23 Re2 C22 36.9(3) . .
C23 Re2 C22 62.4(3) 4_565 .
N2 Re2 C22 105.5(2) 4_565 4_565
N2 Re2 C22 166.2(2) . 4_565
C20 Re2 C22 95.5(3) . 4_565
C23 Re2 C22 62.4(3) . 4_565
C23 Re2 C22 36.9(3) 4_565 4_565
C22 Re2 C22 61.3(4) . 4_565
N2 Re2 C21 134.40(15) 4_565 .
N2 Re2 C21 134.40(15) . .
C20 Re2 C21 76.2(4) . .
C23 Re2 C21 61.1(3) . .
C23 Re2 C21 61.1(3) 4_565 .
C22 Re2 C21 36.2(2) . .
C22 Re2 C21 36.2(2) 4_565 .

loop_
_geom_bond_atom_site_label_1
_geom_bond_atom_site_label_2
_geom_bond_distance
_geom_bond_site_symmetry_2
C1 Re1 2.126(9) .
C1 H1A 0.9800 .
C1 H1B 0.9751 .
C2 C3 1.413(9) 4_565
C2 C3 1.413(9) .
C2 Re1 2.302(8) .
C2 H2 0.9500 .
C3 C4 1.420(9) .
C3 Re1 2.284(6) .
C3 H3 0.9500 .
C4 C4 1.462(14) 4_565
C4 Re1 2.189(6) .
C4 H4 0.9500 .
C5 C13 1.399(8) .
C5 C6 1.417(9) .
C5 N1 1.445(8) .
C6 C10 1.400(9) .
C6 C8 1.516(9) .
C7 C8 1.535(14) .
C7 H7A 0.9800 .
C7 H7B 0.9800 .
C7 H7C 0.9800 .
C8 C9 1.534(12) .
C8 H8 1.0000 .
C9 H9A 0.9800 .
C9 H9B 0.9800 .
C9 H9C 0.9800 .
C10 C11 1.391(10) .
C10 H10 0.9500 .
C11 C12 1.396(10) .
C11 H11 0.9500 .
C12 C13 1.387(10) .
C12 H12 0.9500 .
C13 C15 1.527(10) .
C14 C15 1.541(10) .
C14 H14A 0.9800 .
C14 H14B 0.9800 .
C14 H14C 0.9800 .
C15 C16 1.531(10) .
C15 H15 1.0000 .
C16 H16A 0.9800 .
C16 H16B 0.9800 .
C16 H16C 0.9800 .
C17 C18 1.501(9) .
C17 H17A 0.9800 .
C17 H17B 0.9800 .
C17 H17C 0.9800 .
C18 N1 1.355(8) .
C18 C19 1.385(7) .
C19 C18 1.385(7) 4_565
C19 H19 0.9500 .
C20 Re2 2.156(10) .
C20 H20A 0.9792 .
C20 H20B 0.9800 .
C21 C22 1.424(10) .
C21 C22 1.424(10) 4_565
C21 Re2 2.296(9) .
C21 H21 0.9500 .
C22 C23 1.421(10) .
C22 Re2 2.292(6) .
C22 H22 0.9500 .
C23 C23 1.439(16) 4_565
C23 Re2 2.184(6) .
C23 H23 0.9500 .
C24 C32 1.399(8) .
C24 C25 1.414(9) .
C24 N2 1.441(7) .
C25 C29 1.399(9) .
C25 C27 1.508(9) .
C26 C27 1.530(15) .
C26 H26A 0.9800 .
C26 H26B 0.9800 .
C26 H26C 0.9800 .
C27 C28 1.533(12) .
C27 H27 1.0000 .
C28 H28A 0.9800 .
C28 H28B 0.9800 .
C28 H28C 0.9800 .
C29 C30 1.356(10) .
C29 H29 0.9500 .
C30 C31 1.383(10) .
C30 H30 0.9500 .
C31 C32 1.404(9) .
C31 H31 0.9500 .
C32 C34 1.505(9) .
C33 C34 1.543(10) .
C33 H33A 0.9800 .
C33 H33B 0.9800 .
C33 H33C 0.9800 .
C34 C35 1.525(10) .
C34 H34 1.0000 .
C35 H35A 0.9800 .
C35 H35B 0.9800 .
C35 H35C 0.9800 .
C36 C37 1.498(9) .
C36 H36A 0.9800 .
C36 H36B 0.9800 .
C36 H36C 0.9800 .
C37 N2 1.338(8) .
C37 C38 1.397(7) .
C38 C37 1.397(7) 4_565
C38 H38 0.9500 .
N1 Re1 2.028(5) .
N2 Re2 2.038(5) .
Re1 N1 2.028(5) 4_565
Re1 C4 2.189(6) 4_565
Re1 C3 2.284(6) 4_565
Re2 N2 2.038(5) 4_565
Re2 C23 2.184(6) 4_565
Re2 C22 2.292(6) 4_565
